data_2312741
loop_
_publ_author_name
'Duan, Xin E.'
'Jiang, Ze Jin'
'Tong, Hong Bo'
'Bai, Sheng Di'

_publ_section_title
;
 Synthesis and diverse crystal packing in o-, m- and
 p-bis(carbonylthioureido)benzenes containing bisferrocenes.
;
_journal_coeditor_code QF3066
_journal_issue 2
_journal_name_full 'Acta crystallographica. Section C, Structural chemistry'
_journal_paper_doi 10.1107/S2053229625000282
_journal_volume 81
_journal_year 2025
_chemical_formula_iupac '[Fe2 (C5 H5)2 (C20 H16 N2 O1 S1)2]'
_chemical_formula_moiety 'C30 H26 Fe2 N4 O2 S2'
_chemical_formula_sum 'C30 H26 Fe2 N4 O2 S2'
_chemical_formula_weight 650.37
_chemical_melting_point_gt 470
_chemical_melting_point_lt 474
_chemical_name_systematic
;
3,3'-Bis(ferrocenylcarbonyl)-1,1'-(benzene-1,4-diyl)bis(thiourea)
;
_space_group_crystal_system triclinic
_space_group_IT_number 2
_space_group_name_Hall '-P 1'
_space_group_name_H-M_alt 'P -1'
_atom_sites_solution_hydrogens geom
_atom_sites_solution_primary dual
_atom_sites_solution_secondary difmap
_audit_creation_method
;
Olex2 1.5
(compiled 2022.04.07 svn.rca3783a0 for OlexSys, GUI svn.r6498)
;
_cell_angle_alpha 87.781(2)
_cell_angle_beta 69.633(2)
_cell_angle_gamma 82.005(2)
_cell_formula_units_Z 2
_cell_length_a 10.0024(11)
_cell_length_b 11.7058(13)
_cell_length_c 12.3942(14)
_cell_measurement_reflns_used 3363
_cell_measurement_temperature 293(2)
_cell_measurement_theta_max 27.011
_cell_measurement_theta_min 2.284
_cell_volume 1347.2(3)
_computing_cell_refinement
;
SAINT (Bruker, 2016)
;
_computing_data_collection
;
APEX2 (Bruker, 2016)
;
_computing_data_reduction
;
SAINT (Bruker, 2016)
;
_computing_molecular_graphics
;
OLEX2 (Dolomanov <i>et al.</i>,  2009)
;
_computing_publication_material
;
OLEX2 (Dolomanov <i>et al.</i>,  2009)
and PLATON (Spek, 2020)
;
_computing_structure_refinement
;
SHELXL2019 (Sheldrick, 2015<i>b</i>)
;
_computing_structure_solution
;
SHELXT2014 (Sheldrick, 2015<i>a</i>)
;
_diffrn_ambient_temperature 293(2)
_diffrn_detector 'Bruker PHOTON-II area detector'
_diffrn_detector_area_resol_mean 7.4
_diffrn_measured_fraction_theta_full 0.981
_diffrn_measured_fraction_theta_max 0.869
_diffrn_measurement_device 'three-circle diffractometer'
_diffrn_measurement_device_type 'Bruker PHOTON-II area detector'
_diffrn_measurement_method 'phi and omega scans'
_diffrn_radiation_monochromator graphite
_diffrn_radiation_probe x-ray
_diffrn_radiation_type MoK\a
_diffrn_radiation_wavelength 0.71073
_diffrn_reflns_av_R_equivalents 0.0139
_diffrn_reflns_av_unetI/netI 0.0357
_diffrn_reflns_limit_h_max 7
_diffrn_reflns_limit_h_min -13
_diffrn_reflns_limit_k_max 13
_diffrn_reflns_limit_k_min -14
_diffrn_reflns_limit_l_max 15
_diffrn_reflns_limit_l_min -15
_diffrn_reflns_number 6511
_diffrn_reflns_theta_full 25.242
_diffrn_reflns_theta_max 27.725
_diffrn_reflns_theta_min 1.753
_diffrn_source 'sealed X-ray tube'
_diffrn_source_current 30.0
_diffrn_source_power 1.35
_diffrn_source_voltage 45.0
_exptl_absorpt_coefficient_mu 1.269
_exptl_absorpt_correction_T_max 0.683
_exptl_absorpt_correction_T_min 0.640
_exptl_absorpt_correction_type multi-scan
_exptl_absorpt_process_details
;
(SADABS; Bruker, 2016)
;
_exptl_crystal_colour 'clear orangish yellow'
_exptl_crystal_density_diffrn 1.603
_exptl_crystal_density_method 'not measured'
_exptl_crystal_description block
_exptl_crystal_F_000 668
_exptl_crystal_size_max 0.4
_exptl_crystal_size_mid 0.3
_exptl_crystal_size_min 0.3
_refine_diff_density_max 0.453
_refine_diff_density_min -0.185
_refine_ls_extinction_method none
_refine_ls_goodness_of_fit_ref 1.043
_refine_ls_hydrogen_treatment constr
_refine_ls_matrix_type full
_refine_ls_number_parameters 407
_refine_ls_number_reflns 5492
_refine_ls_number_restraints 171
_refine_ls_restrained_S_all 1.031
_refine_ls_R_factor_all 0.0440
_refine_ls_R_factor_gt 0.0366
_refine_ls_shift/su_max 0.002
_refine_ls_shift/su_mean 0.000
_refine_ls_structure_factor_coef Fsqd
_refine_ls_weighting_details 'w=1/[\s^2^(Fo^2^)+(0.0504P)^2^+0.3611P] where P=(Fo^2^+2Fc^2^)/3'
_refine_ls_weighting_scheme calc
_refine_ls_wR_factor_gt 0.0929
_refine_ls_wR_factor_ref 0.0969
_reflns_number_gt 4667
_reflns_number_total 6322
_reflns_threshold_expression 'I > 2\s(I)'
_cod_data_source_file qf3066sup1.cif
_cod_data_source_block 3
_cod_database_code 2312741
_shelx_space_group_comment
;
The symmetry employed for this shelxl refinement is uniquely defined
by the following loop, which should always be used as a source of
symmetry information in preference to the above space-group names.
They are only intended as comments.
;
_shelx_estimated_absorpt_t_min 0.631
_shelx_estimated_absorpt_t_max 0.702

loop_
_space_group_symop_operation_xyz
'x, y, z'
'-x, -y, -z'

loop_
_atom_site_type_symbol
_atom_site_label
_atom_site_fract_x
_atom_site_fract_y
_atom_site_fract_z
_atom_site_U_iso_or_equiv
_atom_site_adp_type
_atom_site_calc_flag
_atom_site_occupancy
_atom_site_disorder_assembly
_atom_site_disorder_group
C C1 1.3157(2) 1.22182(18) 0.00085(19) 0.0358(5) Uani d 1 . .
C C2 1.4682(2) 1.2162(2) -0.03927(19) 0.0414(5) Uani d 1 . .
H H2 1.534039 1.149265 -0.053726 0.050 Uiso calc 1 . .
C C3 1.5012(3) 1.3292(2) -0.0531(2) 0.0461(6) Uani d 1 . .
H H3 1.593329 1.350315 -0.078684 0.055 Uiso calc 1 . .
C C4 1.3716(3) 1.4059(2) -0.0217(2) 0.0454(6) Uani d 1 . .
H H4 1.363955 1.485986 -0.023219 0.054 Uiso calc 1 . .
C C5 1.2557(3) 1.34051(19) 0.0123(2) 0.0403(5) Uani d 1 . .
H H5 1.158337 1.369385 0.037524 0.048 Uiso calc 1 . .
C C6 1.2942(4) 1.2295(3) 0.2689(3) 0.0728(10) Uani d 1 . .
H H6 1.224279 1.180283 0.287670 0.087 Uiso calc 1 . .
C C7 1.4398(4) 1.1960(3) 0.2258(3) 0.0708(9) Uani d 1 . .
H H7 1.485461 1.120600 0.210001 0.085 Uiso calc 1 . .
C C8 1.5064(3) 1.2936(3) 0.2100(2) 0.0667(9) Uani d 1 . .
H H8 1.605314 1.295230 0.181925 0.080 Uiso calc 1 . .
C C9 1.4020(4) 1.3889(3) 0.2428(3) 0.0701(9) Uani d 1 . .
H H9 1.417880 1.465509 0.240394 0.084 Uiso calc 1 . .
C C10 1.2679(4) 1.3486(3) 0.2801(2) 0.0728(10) Uani d 1 . .
H H10 1.178255 1.393293 0.307357 0.087 Uiso calc 1 . .
C C11 1.2450(2) 1.11861(18) 0.03259(19) 0.0380(5) Uani d 1 . .
C C12 1.0093(2) 1.04906(18) 0.13158(18) 0.0350(5) Uani d 1 . .
C C13 1.0257(2) 0.84020(18) 0.1719(2) 0.0368(5) Uani d 1 . .
C C14 0.9422(3) 0.83505(19) 0.2859(2) 0.0431(5) Uani d 1 . .
H H14 0.909101 0.902149 0.330441 0.052 Uiso calc 1 . .
C C15 0.9075(3) 0.73035(19) 0.3344(2) 0.0411(5) Uani d 1 . .
H H15 0.851016 0.726975 0.411732 0.049 Uiso calc 1 . .
C C16 0.9558(2) 0.63106(18) 0.2691(2) 0.0379(5) Uani d 1 . .
C C17 1.0405(3) 0.6361(2) 0.1553(2) 0.0486(6) Uani d 1 . .
H H17 1.074211 0.568811 0.111094 0.058 Uiso calc 1 . .
C C18 1.0755(3) 0.74047(19) 0.1064(2) 0.0441(5) Uani d 1 . .
H H18 1.132734 0.743655 0.029273 0.053 Uiso calc 1 . .
C C19 0.8837(2) 0.43629(18) 0.28817(19) 0.0385(5) Uani d 1 . .
C C20 0.8502(3) 0.3390(2) 0.4764(2) 0.0431(5) Uani d 1 . .
C C21 0.8141(3) 0.2309(2) 0.5349(2) 0.0419(5) Uani d 1 . .
C C22 0.8123(3) 0.1237(2) 0.4862(2) 0.0490(6) Uani d 1 . .
H H22 0.839115 0.107113 0.408109 0.059 Uiso calc 1 . .
C C23 0.7627(3) 0.0468(2) 0.5770(2) 0.0566(7) Uani d 1 . .
H H23 0.751489 -0.029655 0.569430 0.068 Uiso calc 1 . .
C C24 0.7330(3) 0.1060(2) 0.6816(2) 0.0525(6) Uani d 1 . .
H H24 0.698063 0.075347 0.754904 0.063 Uiso calc 1 . .
C C25 0.7649(3) 0.2184(2) 0.6563(2) 0.0450(5) Uani d 1 . .
H H25 0.755473 0.275354 0.709762 0.054 Uiso calc 1 . .
Fe Fe1 1.37853(3) 1.30038(3) 0.11344(3) 0.03509(10) Uani d 1 . .
Fe Fe2 0.61299(4) 0.18827(3) 0.59147(3) 0.04532(11) Uani d 1 . .
C C26 0.4768(9) 0.3132(7) 0.5511(10) 0.082(3) Uani d 0.777(15) A 1
H H26 0.502092 0.380776 0.511963 0.098 Uiso calc 0.777(15) A 1
C C27 0.4763(10) 0.2089(10) 0.5015(7) 0.078(3) Uani d 0.777(15) A 1
H H27 0.500847 0.194573 0.423211 0.093 Uiso calc 0.777(15) A 1
C C28 0.4325(8) 0.1289(7) 0.5900(8) 0.069(2) Uani d 0.777(15) A 1
H H28 0.423943 0.052197 0.580104 0.082 Uiso calc 0.777(15) A 1
C C29 0.4034(6) 0.1846(9) 0.6970(6) 0.0657(18) Uani d 0.777(15) A 1
H H29 0.371608 0.152133 0.769640 0.079 Uiso calc 0.777(15) A 1
C C30 0.4320(7) 0.2983(8) 0.6713(9) 0.069(3) Uani d 0.777(15) A 1
H H30 0.422897 0.354874 0.725002 0.083 Uiso calc 0.777(15) A 1
N N1 1.09769(19) 1.13321(15) 0.08344(16) 0.0377(4) Uani d 1 . .
H H1 1.055044 1.202615 0.085789 0.045 Uiso calc 1 . .
N N2 1.0781(2) 0.94228(15) 0.12005(17) 0.0399(4) Uani d 1 . .
H H2A 1.166491 0.934167 0.074974 0.048 Uiso calc 1 . .
N N3 0.9212(2) 0.52627(15) 0.32663(17) 0.0421(4) Uani d 1 . .
H H3A 0.924983 0.520494 0.394910 0.050 Uiso calc 1 . .
N N4 0.8569(2) 0.34446(16) 0.36345(16) 0.0436(5) Uani d 1 . .
H H4A 0.842694 0.282779 0.335929 0.052 Uiso calc 1 . .
O O1 1.31586(18) 1.02283(14) 0.01429(18) 0.0553(5) Uani d 1 . .
O O2 0.8739(2) 0.41906(16) 0.52405(16) 0.0602(5) Uani d 1 . .
S S1 0.83367(6) 1.08818(5) 0.19293(6) 0.04539(16) Uani d 1 . .
S S2 0.86398(8) 0.42408(6) 0.16134(6) 0.04950(17) Uani d 1 . .
C C26A 0.461(2) 0.3332(15) 0.615(3) 0.063(6) Uani d 0.223(15) A 2
H H26A 0.469728 0.407271 0.633692 0.076 Uiso calc 0.223(15) A 2
C C27A 0.499(3) 0.290(2) 0.5042(18) 0.066(6) Uani d 0.223(15) A 2
H H27A 0.537679 0.330272 0.436754 0.079 Uiso calc 0.223(15) A 2
C C28A 0.471(3) 0.176(3) 0.511(3) 0.063(6) Uani d 0.223(15) A 2
H H28A 0.489291 0.125614 0.449164 0.076 Uiso calc 0.223(15) A 2
C C29A 0.410(2) 0.150(2) 0.629(3) 0.068(7) Uani d 0.223(15) A 2
H H29A 0.376429 0.081804 0.660263 0.082 Uiso calc 0.223(15) A 2
C C30A 0.4088(18) 0.249(3) 0.6915(13) 0.055(6) Uani d 0.223(15) A 2
H H30A 0.377830 0.255786 0.771230 0.066 Uiso calc 0.223(15) A 2

loop_
_atom_site_aniso_label
_atom_site_aniso_U_11
_atom_site_aniso_U_22
_atom_site_aniso_U_33
_atom_site_aniso_U_12
_atom_site_aniso_U_13
_atom_site_aniso_U_23
C1 0.0403(12) 0.0330(11) 0.0378(11) -0.0090(9) -0.0170(9) 0.0044(9)
C2 0.0410(13) 0.0420(12) 0.0389(12) -0.0057(10) -0.0108(10) -0.0021(10)
C3 0.0472(14) 0.0546(15) 0.0388(12) -0.0216(11) -0.0129(10) 0.0083(11)
C4 0.0603(16) 0.0354(12) 0.0491(13) -0.0185(11) -0.0266(12) 0.0139(10)
C5 0.0454(13) 0.0349(12) 0.0461(12) -0.0079(9) -0.0226(11) 0.0089(10)
C6 0.090(2) 0.096(3) 0.0485(16) -0.050(2) -0.0338(16) 0.0322(17)
C7 0.105(3) 0.0579(18) 0.0604(18) -0.0008(17) -0.0476(19) 0.0128(14)
C8 0.0515(17) 0.109(3) 0.0486(15) -0.0131(17) -0.0278(13) 0.0067(16)
C9 0.113(3) 0.0573(18) 0.0552(17) -0.0265(18) -0.0428(18) -0.0008(14)
C10 0.0607(19) 0.108(3) 0.0404(14) 0.0144(18) -0.0147(13) -0.0083(16)
C11 0.0425(12) 0.0311(11) 0.0439(12) -0.0065(9) -0.0190(10) 0.0028(9)
C12 0.0430(12) 0.0299(11) 0.0366(11) -0.0082(9) -0.0186(9) 0.0049(9)
C13 0.0385(12) 0.0285(10) 0.0476(12) -0.0062(8) -0.0202(10) 0.0061(9)
C14 0.0508(14) 0.0283(11) 0.0486(13) -0.0028(9) -0.0158(11) -0.0019(10)
C15 0.0447(13) 0.0350(12) 0.0424(12) -0.0053(9) -0.0139(10) 0.0022(10)
C16 0.0417(12) 0.0278(10) 0.0483(13) -0.0076(9) -0.0201(10) 0.0063(9)
C17 0.0616(16) 0.0290(11) 0.0493(14) -0.0088(10) -0.0106(12) -0.0016(10)
C18 0.0530(14) 0.0342(12) 0.0422(12) -0.0107(10) -0.0112(11) 0.0034(10)
C19 0.0404(12) 0.0298(11) 0.0433(12) -0.0054(9) -0.0123(10) 0.0057(9)
C20 0.0482(14) 0.0393(12) 0.0411(12) -0.0091(10) -0.0140(10) 0.0061(10)
C21 0.0461(13) 0.0398(12) 0.0403(12) -0.0082(10) -0.0156(10) 0.0076(10)
C22 0.0646(16) 0.0380(13) 0.0384(12) -0.0078(11) -0.0109(11) 0.0061(10)
C23 0.0758(19) 0.0392(13) 0.0549(15) -0.0128(12) -0.0222(14) 0.0136(12)
C24 0.0596(16) 0.0581(16) 0.0442(13) -0.0154(12) -0.0227(12) 0.0211(12)
C25 0.0455(14) 0.0558(15) 0.0386(12) -0.0135(11) -0.0187(10) 0.0069(11)
Fe1 0.03717(18) 0.03365(17) 0.03670(17) -0.00751(13) -0.01500(14) 0.00473(13)
Fe2 0.0507(2) 0.0533(2) 0.03680(19) -0.01423(16) -0.01904(16) 0.00650(15)
C26 0.075(4) 0.078(4) 0.096(7) 0.001(3) -0.042(6) 0.022(5)
C27 0.074(4) 0.116(8) 0.056(3) -0.012(5) -0.039(3) 0.011(4)
C28 0.058(4) 0.098(4) 0.056(4) -0.027(3) -0.020(3) -0.013(3)
C29 0.049(2) 0.101(6) 0.046(3) -0.018(3) -0.013(2) 0.004(4)
C30 0.050(4) 0.078(5) 0.079(6) -0.004(3) -0.023(4) -0.007(5)
N1 0.0387(10) 0.0262(9) 0.0507(11) -0.0056(7) -0.0191(9) 0.0069(8)
N2 0.0396(10) 0.0272(9) 0.0513(11) -0.0074(7) -0.0132(9) 0.0041(8)
N3 0.0562(12) 0.0307(9) 0.0419(10) -0.0109(8) -0.0192(9) 0.0080(8)
N4 0.0602(13) 0.0305(9) 0.0422(10) -0.0152(8) -0.0176(9) 0.0075(8)
O1 0.0402(9) 0.0324(9) 0.0891(14) -0.0043(7) -0.0172(9) -0.0017(9)
O2 0.0935(15) 0.0468(10) 0.0481(10) -0.0272(10) -0.0280(10) 0.0069(8)
S1 0.0393(3) 0.0392(3) 0.0561(4) -0.0055(2) -0.0153(3) 0.0096(3)
S2 0.0659(4) 0.0435(3) 0.0502(3) -0.0193(3) -0.0308(3) 0.0135(3)
C26A 0.047(9) 0.068(10) 0.078(15) 0.002(7) -0.029(11) 0.008(11)
C27A 0.053(9) 0.092(13) 0.060(11) -0.011(9) -0.028(8) 0.003(10)
C28A 0.063(10) 0.088(13) 0.057(12) -0.034(9) -0.036(9) 0.005(9)
C29A 0.043(8) 0.092(13) 0.057(13) -0.018(9) -0.001(10) 0.033(11)
C30A 0.043(8) 0.084(14) 0.031(6) -0.013(11) -0.007(5) 0.029(11)

loop_
_atom_type_symbol
_atom_type_description
_atom_type_scat_dispersion_real
_atom_type_scat_dispersion_imag
_atom_type_scat_source
C C 0.0033 0.0016 'International Tables Vol C Tables 4.2.6.8 and 6.1.1.4'
H H 0.0000 0.0000 'International Tables Vol C Tables 4.2.6.8 and 6.1.1.4'
Fe Fe 0.3463 0.8444 'International Tables Vol C Tables 4.2.6.8 and 6.1.1.4'
N N 0.0061 0.0033 'International Tables Vol C Tables 4.2.6.8 and 6.1.1.4'
O O 0.0106 0.0060 'International Tables Vol C Tables 4.2.6.8 and 6.1.1.4'
S S 0.1246 0.1234 'International Tables Vol C Tables 4.2.6.8 and 6.1.1.4'

loop_
_geom_angle_atom_site_label_1
_geom_angle_atom_site_label_2
_geom_angle_atom_site_label_3
_geom_angle_site_symmetry_1
_geom_angle_site_symmetry_3
_geom_angle
_geom_angle_publ_flag
C2 C1 C5 . . 107.9(2) ?
C2 C1 C11 . . 121.7(2) ?
C2 C1 Fe1 . . 69.50(13) ?
C5 C1 C11 . . 130.1(2) ?
C5 C1 Fe1 . . 70.41(12) ?
C11 C1 Fe1 . . 120.99(15) ?
C1 C2 H2 . . 126.1 ?
C1 C2 Fe1 . . 69.20(12) ?
C3 C2 C1 . . 107.7(2) ?
C3 C2 H2 . . 126.1 ?
C3 C2 Fe1 . . 70.84(14) ?
Fe1 C2 H2 . . 125.4 ?
C2 C3 H3 . . 125.7 ?
C2 C3 C4 . . 108.7(2) ?
C2 C3 Fe1 . . 68.92(13) ?
C4 C3 H3 . . 125.7 ?
C4 C3 Fe1 . . 70.40(14) ?
Fe1 C3 H3 . . 126.6 ?
C3 C4 H4 . . 125.8 ?
C3 C4 C5 . . 108.4(2) ?
C3 C4 Fe1 . . 69.37(13) ?
C5 C4 H4 . . 125.8 ?
C5 C4 Fe1 . . 69.26(13) ?
Fe1 C4 H4 . . 127.2 ?
C1 C5 H5 . . 126.4 ?
C1 C5 Fe1 . . 68.42(12) ?
C4 C5 C1 . . 107.2(2) ?
C4 C5 H5 . . 126.4 ?
C4 C5 Fe1 . . 70.48(13) ?
Fe1 C5 H5 . . 126.3 ?
C7 C6 H6 . . 125.5 ?
C7 C6 C10 . . 109.1(3) ?
C7 C6 Fe1 . . 70.22(17) ?
C10 C6 H6 . . 125.5 ?
C10 C6 Fe1 . . 70.81(17) ?
Fe1 C6 H6 . . 125.1 ?
C6 C7 H7 . . 126.1 ?
C6 C7 C8 . . 107.9(3) ?
C6 C7 Fe1 . . 70.03(17) ?
C8 C7 H7 . . 126.1 ?
C8 C7 Fe1 . . 70.53(17) ?
Fe1 C7 H7 . . 125.0 ?
C7 C8 H8 . . 125.6 ?
C7 C8 C9 . . 108.7(3) ?
C7 C8 Fe1 . . 69.69(17) ?
C9 C8 H8 . . 125.6 ?
C9 C8 Fe1 . . 70.57(17) ?
Fe1 C8 H8 . . 125.7 ?
C8 C9 H9 . . 126.3 ?
C8 C9 C10 . . 107.3(3) ?
C8 C9 Fe1 . . 69.60(16) ?
C10 C9 H9 . . 126.3 ?
C10 C9 Fe1 . . 69.71(17) ?
Fe1 C9 H9 . . 125.9 ?
C6 C10 C9 . . 107.0(3) ?
C6 C10 H10 . . 126.5 ?
C6 C10 Fe1 . . 69.17(17) ?
C9 C10 H10 . . 126.5 ?
C9 C10 Fe1 . . 70.06(17) ?
Fe1 C10 H10 . . 125.8 ?
N1 C11 C1 . . 117.68(19) ?
O1 C11 C1 . . 120.4(2) ?
O1 C11 N1 . . 121.9(2) ?
N1 C12 S1 . . 119.13(16) ?
N2 C12 N1 . . 114.30(19) ?
N2 C12 S1 . . 126.55(17) ?
C14 C13 C18 . . 119.9(2) ?
C14 C13 N2 . . 122.8(2) ?
C18 C13 N2 . . 117.0(2) ?
C13 C14 H14 . . 120.0 ?
C13 C14 C15 . . 120.0(2) ?
C15 C14 H14 . . 120.0 ?
C14 C15 H15 . . 119.9 ?
C16 C15 C14 . . 120.3(2) ?
C16 C15 H15 . . 119.9 ?
C15 C16 C17 . . 119.8(2) ?
C15 C16 N3 . . 116.8(2) ?
C17 C16 N3 . . 123.3(2) ?
C16 C17 H17 . . 119.9 ?
C16 C17 C18 . . 120.2(2) ?
C18 C17 H17 . . 119.9 ?
C13 C18 H18 . . 120.0 ?
C17 C18 C13 . . 119.9(2) ?
C17 C18 H18 . . 120.0 ?
N3 C19 N4 . . 115.4(2) ?
N3 C19 S2 . . 126.65(17) ?
N4 C19 S2 . . 117.96(17) ?
N4 C20 C21 . . 115.7(2) ?
O2 C20 C21 . . 122.2(2) ?
O2 C20 N4 . . 122.1(2) ?
C20 C21 Fe2 . . 122.98(17) ?
C22 C21 C20 . . 128.5(2) ?
C22 C21 C25 . . 107.5(2) ?
C22 C21 Fe2 . . 69.78(14) ?
C25 C21 C20 . . 123.9(2) ?
C25 C21 Fe2 . . 69.80(14) ?
C21 C22 H22 . . 126.1 ?
C21 C22 Fe2 . . 69.08(14) ?
C23 C22 C21 . . 107.8(2) ?
C23 C22 H22 . . 126.1 ?
C23 C22 Fe2 . . 70.38(16) ?
Fe2 C22 H22 . . 126.0 ?
C22 C23 H23 . . 125.9 ?
C22 C23 C24 . . 108.1(2) ?
C22 C23 Fe2 . . 69.13(15) ?
C24 C23 H23 . . 125.9 ?
C24 C23 Fe2 . . 69.55(16) ?
Fe2 C23 H23 . . 127.0 ?
C23 C24 H24 . . 125.8 ?
C23 C24 Fe2 . . 69.90(15) ?
C25 C24 C23 . . 108.4(2) ?
C25 C24 H24 . . 125.8 ?
C25 C24 Fe2 . . 69.49(14) ?
Fe2 C24 H24 . . 126.4 ?
C21 C25 H25 . . 125.9 ?
C21 C25 Fe2 . . 69.04(14) ?
C24 C25 C21 . . 108.2(2) ?
C24 C25 H25 . . 125.9 ?
C24 C25 Fe2 . . 70.33(15) ?
Fe2 C25 H25 . . 126.3 ?
C1 Fe1 C2 . . 41.31(9) ?
C1 Fe1 C3 . . 68.29(9) ?
C1 Fe1 C4 . . 68.21(9) ?
C1 Fe1 C5 . . 41.17(9) ?
C1 Fe1 C7 . . 115.72(12) ?
C1 Fe1 C8 . . 148.45(12) ?
C1 Fe1 C9 . . 169.27(13) ?
C1 Fe1 C10 . . 129.99(13) ?
C2 Fe1 C3 . . 40.24(10) ?
C2 Fe1 C4 . . 68.07(10) ?
C2 Fe1 C5 . . 69.15(10) ?
C2 Fe1 C8 . . 115.08(12) ?
C2 Fe1 C9 . . 149.32(13) ?
C2 Fe1 C10 . . 165.97(14) ?
C3 Fe1 C4 . . 40.23(10) ?
C5 Fe1 C3 . . 68.14(10) ?
C5 Fe1 C4 . . 40.26(9) ?
C6 Fe1 C1 . . 107.98(11) ?
C6 Fe1 C2 . . 126.72(13) ?
C6 Fe1 C3 . . 163.88(14) ?
C6 Fe1 C4 . . 154.56(14) ?
C6 Fe1 C5 . . 120.14(12) ?
C6 Fe1 C7 . . 39.74(14) ?
C6 Fe1 C8 . . 66.62(13) ?
C6 Fe1 C9 . . 67.11(13) ?
C6 Fe1 C10 . . 40.02(14) ?
C7 Fe1 C2 . . 104.97(12) ?
C7 Fe1 C3 . . 126.39(13) ?
C7 Fe1 C4 . . 165.37(14) ?
C7 Fe1 C5 . . 151.09(13) ?
C7 Fe1 C8 . . 39.78(13) ?
C7 Fe1 C9 . . 67.17(13) ?
C7 Fe1 C10 . . 67.28(14) ?
C8 Fe1 C3 . . 107.81(11) ?
C8 Fe1 C4 . . 130.07(12) ?
C8 Fe1 C5 . . 168.74(13) ?
C8 Fe1 C9 . . 39.84(13) ?
C8 Fe1 C10 . . 67.09(13) ?
C9 Fe1 C3 . . 119.14(12) ?
C9 Fe1 C4 . . 111.79(11) ?
C9 Fe1 C5 . . 131.94(12) ?
C10 Fe1 C3 . . 153.74(14) ?
C10 Fe1 C4 . . 122.14(13) ?
C10 Fe1 C5 . . 111.55(11) ?
C10 Fe1 C9 . . 40.23(14) ?
C21 Fe2 C22 . . 41.14(10) ?
C21 Fe2 C23 . . 68.53(10) ?
C21 Fe2 C24 . . 68.51(10) ?
C21 Fe2 C25 . . 41.16(9) ?
C21 Fe2 C26 . . 110.2(2) ?
C21 Fe2 C27 . . 125.1(3) ?
C21 Fe2 C28 . . 160.0(2) ?
C21 Fe2 C30 . . 124.9(3) ?
C21 Fe2 C28A . . 132.2(10) ?
C21 Fe2 C29A . . 173.1(9) ?
C21 Fe2 C30A . . 141.4(10) ?
C22 Fe2 C23 . . 40.50(10) ?
C22 Fe2 C24 . . 68.42(11) ?
C22 Fe2 C25 . . 68.87(11) ?
C22 Fe2 C26 . . 125.9(3) ?
C22 Fe2 C27 . . 109.5(3) ?
C22 Fe2 C28 . . 122.6(2) ?
C22 Fe2 C30 . . 162.3(3) ?
C22 Fe2 C29A . . 136.5(10) ?
C22 Fe2 C30A . . 176.9(8) ?
C24 Fe2 C23 . . 40.55(11) ?
C25 Fe2 C23 . . 68.11(11) ?
C25 Fe2 C24 . . 40.18(10) ?
C25 Fe2 C26 . . 124.4(3) ?
C25 Fe2 C27 . . 160.9(3) ?
C25 Fe2 C28 . . 156.8(3) ?
C25 Fe2 C30 . . 107.7(2) ?
C25 Fe2 C29A . . 145.5(9) ?
C25 Fe2 C30A . . 114.2(7) ?
C26 Fe2 C23 . . 160.9(4) ?
C26 Fe2 C24 . . 158.2(4) ?
C26 Fe2 C27 . . 40.0(3) ?
C26 Fe2 C28 . . 67.8(3) ?
C26 Fe2 C30 . . 40.7(3) ?
C27 Fe2 C23 . . 123.9(3) ?
C27 Fe2 C24 . . 158.4(3) ?
C28 Fe2 C23 . . 106.4(3) ?
C28 Fe2 C24 . . 121.1(3) ?
C28 Fe2 C27 . . 40.5(3) ?
C28 Fe2 C30 . . 67.6(3) ?
C30 Fe2 C23 . . 155.9(4) ?
C30 Fe2 C24 . . 120.9(3) ?
C30 Fe2 C27 . . 67.7(3) ?
C28A Fe2 C22 . . 108.7(9) ?
C28A Fe2 C23 . . 115.4(9) ?
C28A Fe2 C24 . . 146.9(9) ?
C28A Fe2 C25 . . 172.0(10) ?
C28A Fe2 C29A . . 41.0(7) ?
C28A Fe2 C30A . . 68.3(9) ?
C29A Fe2 C23 . . 113.9(7) ?
C29A Fe2 C24 . . 117.7(7) ?
C30A Fe2 C23 . . 139.6(8) ?
C30A Fe2 C24 . . 113.5(5) ?
C30A Fe2 C29A . . 40.6(6) ?
Fe2 C26 H26 . . 125.7 ?
C27 C26 Fe2 . . 70.1(4) ?
C27 C26 H26 . . 126.1 ?
C27 C26 C30 . . 107.8(7) ?
C30 C26 Fe2 . . 69.7(4) ?
C30 C26 H26 . . 126.1 ?
Fe2 C27 H27 . . 126.1 ?
C26 C27 Fe2 . . 69.9(4) ?
C26 C27 H27 . . 125.9 ?
C26 C27 C28 . . 108.2(7) ?
C28 C27 Fe2 . . 69.7(5) ?
C28 C27 H27 . . 125.9 ?
Fe2 C28 H28 . . 125.5 ?
C27 C28 Fe2 . . 69.8(5) ?
C27 C28 H28 . . 125.7 ?
C27 C28 C29 . . 108.6(8) ?
C29 C28 Fe2 . . 70.6(4) ?
C29 C28 H28 . . 125.7 ?
Fe2 C29 H29 . . 127.0 ?
C28 C29 Fe2 . . 68.7(4) ?
C28 C29 H29 . . 126.8 ?
C30 C29 Fe2 . . 69.0(4) ?
C30 C29 C28 . . 106.4(7) ?
C30 C29 H29 . . 126.8 ?
Fe2 C30 H30 . . 125.7 ?
C26 C30 Fe2 . . 69.6(4) ?
C26 C30 H30 . . 125.4 ?
C29 C30 Fe2 . . 70.9(4) ?
C29 C30 C26 . . 109.1(7) ?
C29 C30 H30 . . 125.4 ?
C11 N1 C12 . . 127.74(18) ?
C11 N1 H1 . . 116.1 ?
C12 N1 H1 . . 116.1 ?
C12 N2 C13 . . 128.7(2) ?
C12 N2 H2A . . 115.6 ?
C13 N2 H2A . . 115.6 ?
C16 N3 H3A . . 116.0 ?
C19 N3 C16 . . 128.0(2) ?
C19 N3 H3A . . 116.0 ?
C19 N4 H4A . . 115.7 ?
C20 N4 C19 . . 128.6(2) ?
C20 N4 H4A . . 115.7 ?
Fe2 C26A H26A . . 126.9 ?
C27A C26A Fe2 . . 70.2(11) ?
C27A C26A H26A . . 125.6 ?
C30A C26A Fe2 . . 68.9(9) ?
C30A C26A H26A . . 125.6 ?
C30A C26A C27A . . 108.8(16) ?
Fe2 C27A H27A . . 126.8 ?
C26A C27A Fe2 . . 70.7(10) ?
C26A C27A H27A . . 125.6 ?
C26A C27A C28A . . 108.8(19) ?
C28A C27A Fe2 . . 68.4(12) ?
C28A C27A H27A . . 125.6 ?
Fe2 C28A H28A . . 123.8 ?
C27A C28A Fe2 . . 71.5(12) ?
C27A C28A H28A . . 126.6 ?
C27A C28A C29A . . 106.7(19) ?
C29A C28A Fe2 . . 69.7(11) ?
C29A C28A H28A . . 126.6 ?
Fe2 C29A H29A . . 126.2 ?
C28A C29A Fe2 . . 69.3(11) ?
C28A C29A H29A . . 126.4 ?
C30A C29A Fe2 . . 69.6(9) ?
C30A C29A C28A . . 107.1(16) ?
C30A C29A H29A . . 126.4 ?
Fe2 C30A H30A . . 124.1 ?
C26A C30A Fe2 . . 72.1(9) ?
C26A C30A C29A . . 108.5(14) ?
C26A C30A H30A . . 125.8 ?
C29A C30A Fe2 . . 69.7(9) ?
C29A C30A H30A . . 125.8 ?

loop_
_geom_bond_atom_site_label_1
_geom_bond_atom_site_label_2
_geom_bond_site_symmetry_2
_geom_bond_distance
_geom_bond_publ_flag
C1 C2 . 1.423(3) ?
C1 C5 . 1.426(3) ?
C1 C11 . 1.456(3) ?
C1 Fe1 . 2.015(2) ?
C2 H2 . 0.9300 ?
C2 C3 . 1.398(3) ?
C2 Fe1 . 2.019(2) ?
C3 H3 . 0.9300 ?
C3 C4 . 1.410(4) ?
C3 Fe1 . 2.044(2) ?
C4 H4 . 0.9300 ?
C4 C5 . 1.411(3) ?
C4 Fe1 . 2.057(2) ?
C5 H5 . 0.9300 ?
C5 Fe1 . 2.041(2) ?
C6 H6 . 0.9300 ?
C6 C7 . 1.369(5) ?
C6 C10 . 1.385(5) ?
C6 Fe1 . 2.013(3) ?
C7 H7 . 0.9300 ?
C7 C8 . 1.375(5) ?
C7 Fe1 . 2.015(3) ?
C8 H8 . 0.9300 ?
C8 C9 . 1.385(5) ?
C8 Fe1 . 2.026(3) ?
C9 H9 . 0.9300 ?
C9 C10 . 1.400(5) ?
C9 Fe1 . 2.039(3) ?
C10 H10 . 0.9300 ?
C10 Fe1 . 2.034(3) ?
C11 N1 . 1.375(3) ?
C11 O1 . 1.224(3) ?
C12 N1 . 1.392(3) ?
C12 N2 . 1.328(3) ?
C12 S1 . 1.658(2) ?
C13 C14 . 1.373(3) ?
C13 C18 . 1.378(3) ?
C13 N2 . 1.413(3) ?
C14 H14 . 0.9300 ?
C14 C15 . 1.378(3) ?
C15 H15 . 0.9300 ?
C15 C16 . 1.373(3) ?
C16 C17 . 1.374(3) ?
C16 N3 . 1.418(3) ?
C17 H17 . 0.9300 ?
C17 C18 . 1.377(3) ?
C18 H18 . 0.9300 ?
C19 N3 . 1.323(3) ?
C19 N4 . 1.388(3) ?
C19 S2 . 1.665(2) ?
C20 C21 . 1.460(3) ?
C20 N4 . 1.377(3) ?
C20 O2 . 1.218(3) ?
C21 C22 . 1.419(3) ?
C21 C25 . 1.420(3) ?
C21 Fe2 . 2.015(2) ?
C22 H22 . 0.9300 ?
C22 C23 . 1.407(3) ?
C22 Fe2 . 2.024(3) ?
C23 H23 . 0.9300 ?
C23 C24 . 1.412(4) ?
C23 Fe2 . 2.040(3) ?
C24 H24 . 0.9300 ?
C24 C25 . 1.395(4) ?
C24 Fe2 . 2.036(3) ?
C25 H25 . 0.9300 ?
C25 Fe2 . 2.025(2) ?
Fe2 C26 . 2.027(6) ?
Fe2 C27 . 2.030(8) ?
Fe2 C28 . 2.029(7) ?
Fe2 C30 . 2.029(6) ?
Fe2 C28A . 2.02(2) ?
Fe2 C29A . 2.029(17) ?
Fe2 C30A . 2.028(14) ?
C26 H26 . 0.9300 ?
C26 C27 . 1.389(11) ?
C26 C30 . 1.410(9) ?
C27 H27 . 0.9300 ?
C27 C28 . 1.405(11) ?
C28 H28 . 0.9300 ?
C28 C29 . 1.419(8) ?
C29 H29 . 0.9300 ?
C29 C30 . 1.401(8) ?
C30 H30 . 0.9300 ?
N1 H1 . 0.8600 ?
N2 H2A . 0.8600 ?
N3 H3A . 0.8600 ?
N4 H4A . 0.8600 ?
C26A H26A . 0.9300 ?
C26A C27A . 1.382(19) ?
C26A C30A . 1.370(17) ?
C27A H27A . 0.9300 ?
C27A C28A . 1.40(2) ?
C28A H28A . 0.9300 ?
C28A C29A . 1.42(2) ?
C29A H29A . 0.9300 ?
C29A C30A . 1.409(18) ?
C30A H30A . 0.9300 ?

loop_
_geom_hbond_atom_site_label_D
_geom_hbond_atom_site_label_H
_geom_hbond_atom_site_label_A
_geom_hbond_site_symmetry_A
_geom_hbond_distance_DH
_geom_hbond_distance_HA
_geom_hbond_distance_DA
_geom_hbond_angle_DHA
_geom_hbond_publ_flag
C2 H2 O1 2_875 0.93 2.48 3.363(3) 158.8 yes
C5 H5 S2 1_565 0.93 2.80 3.709(3) 165.9 yes
C22 H22 S1 1_545 0.93 2.70 3.603(3) 162.5 yes
N2 H2A O1 . 0.86 1.86 2.573(3) 139.0 yes
N3 H3A O2 . 0.86 1.92 2.628(3) 138.8 yes

loop_
_geom_torsion_atom_site_label_1
_geom_torsion_atom_site_label_2
_geom_torsion_atom_site_label_3
_geom_torsion_atom_site_label_4
_geom_torsion_site_symmetry_1
_geom_torsion_site_symmetry_2
_geom_torsion_site_symmetry_3
_geom_torsion_site_symmetry_4
_geom_torsion
_geom_torsion_publ_flag
C1 C2 C3 C4 . . . . 0.3(3) ?
C1 C2 C3 Fe1 . . . . 59.60(15) ?
C1 C11 N1 C12 . . . . -172.6(2) ?
C2 C1 C5 C4 . . . . 0.5(3) ?
C2 C1 C5 Fe1 . . . . -59.60(15) ?
C2 C1 C11 N1 . . . . 172.3(2) ?
C2 C1 C11 O1 . . . . -7.6(3) ?
C2 C3 C4 C5 . . . . 0.1(3) ?
C2 C3 C4 Fe1 . . . . 58.43(16) ?
C3 C4 C5 C1 . . . . -0.3(3) ?
C3 C4 C5 Fe1 . . . . 58.45(17) ?
C5 C1 C2 C3 . . . . -0.5(3) ?
C5 C1 C2 Fe1 . . . . 60.18(15) ?
C5 C1 C11 N1 . . . . -1.1(3) ?
C5 C1 C11 O1 . . . . 179.0(2) ?
C6 C7 C8 C9 . . . . -0.4(3) ?
C6 C7 C8 Fe1 . . . . -60.4(2) ?
C7 C6 C10 C9 . . . . -0.1(3) ?
C7 C6 C10 Fe1 . . . . 60.0(2) ?
C7 C8 C9 C10 . . . . 0.3(3) ?
C7 C8 C9 Fe1 . . . . -59.5(2) ?
C8 C9 C10 C6 . . . . -0.1(3) ?
C8 C9 C10 Fe1 . . . . -59.7(2) ?
C10 C6 C7 C8 . . . . 0.3(3) ?
C10 C6 C7 Fe1 . . . . -60.4(2) ?
C11 C1 C2 C3 . . . . -175.2(2) ?
C11 C1 C2 Fe1 . . . . -114.5(2) ?
C11 C1 C5 C4 . . . . 174.6(2) ?
C11 C1 C5 Fe1 . . . . 114.5(2) ?
C13 C14 C15 C16 . . . . -0.1(4) ?
C14 C13 C18 C17 . . . . 0.5(4) ?
C14 C13 N2 C12 . . . . -43.6(3) yes
C14 C15 C16 C17 . . . . 0.7(4) ?
C14 C15 C16 N3 . . . . 177.1(2) ?
C15 C16 C17 C18 . . . . -0.7(4) ?
C15 C16 N3 C19 . . . . 141.1(2) yes
C16 C17 C18 C13 . . . . 0.1(4) ?
C17 C16 N3 C19 . . . . -42.6(4) yes
C18 C13 C14 C15 . . . . -0.5(4) ?
C18 C13 N2 C12 . . . . 143.8(2) yes
C20 C21 C22 C23 . . . . -176.6(2) ?
C20 C21 C22 Fe2 . . . . -116.6(3) ?
C20 C21 C25 C24 . . . . 176.5(2) ?
C20 C21 C25 Fe2 . . . . 116.8(2) ?
C21 C20 N4 C19 . . . . 177.6(2) ?
C21 C22 C23 C24 . . . . 0.4(3) ?
C21 C22 C23 Fe2 . . . . 59.16(18) ?
C22 C21 C25 C24 . . . . -0.2(3) ?
C22 C21 C25 Fe2 . . . . -59.85(18) ?
C22 C23 C24 C25 . . . . -0.5(3) ?
C22 C23 C24 Fe2 . . . . 58.5(2) ?
C23 C24 C25 C21 . . . . 0.4(3) ?
C23 C24 C25 Fe2 . . . . 59.3(2) ?
C25 C21 C22 C23 . . . . -0.1(3) ?
C25 C21 C22 Fe2 . . . . 59.87(17) ?
Fe1 C1 C2 C3 . . . . -60.64(16) ?
Fe1 C1 C5 C4 . . . . 60.10(16) ?
Fe1 C1 C11 N1 . . . . 88.6(2) ?
Fe1 C1 C11 O1 . . . . -91.3(3) ?
Fe1 C2 C3 C4 . . . . -59.34(17) ?
Fe1 C3 C4 C5 . . . . -58.38(16) ?
Fe1 C4 C5 C1 . . . . -58.79(15) ?
Fe1 C6 C7 C8 . . . . 60.7(2) ?
Fe1 C6 C10 C9 . . . . -60.1(2) ?
Fe1 C7 C8 C9 . . . . 60.0(2) ?
Fe1 C8 C9 C10 . . . . 59.8(2) ?
Fe1 C9 C10 C6 . . . . 59.6(2) ?
Fe2 C21 C22 C23 . . . . -59.98(19) ?
Fe2 C21 C25 C24 . . . . 59.65(18) ?
Fe2 C22 C23 C24 . . . . -58.8(2) ?
Fe2 C23 C24 C25 . . . . -59.03(19) ?
Fe2 C24 C25 C21 . . . . -58.85(17) ?
Fe2 C26 C27 C28 . . . . 59.4(6) ?
Fe2 C26 C30 C29 . . . . -60.1(5) ?
Fe2 C27 C28 C29 . . . . 60.2(6) ?
Fe2 C28 C29 C30 . . . . 59.0(5) ?
Fe2 C29 C30 C26 . . . . 59.3(5) ?
Fe2 C26A C27A C28A . . . . 58.0(19) ?
Fe2 C26A C30A C29A . . . . -60.5(14) ?
Fe2 C27A C28A C29A . . . . 61.2(17) ?
Fe2 C28A C29A C30A . . . . 59.6(15) ?
Fe2 C29A C30A C26A . . . . 62.0(14) ?
C26 C27 C28 Fe2 . . . . -59.5(6) ?
C26 C27 C28 C29 . . . . 0.7(11) ?
C27 C26 C30 Fe2 . . . . 60.0(6) ?
C27 C26 C30 C29 . . . . -0.1(9) ?
C27 C28 C29 Fe2 . . . . -59.7(6) ?
C27 C28 C29 C30 . . . . -0.7(9) ?
C28 C29 C30 Fe2 . . . . -58.8(5) ?
C28 C29 C30 C26 . . . . 0.5(8) ?
C30 C26 C27 Fe2 . . . . -59.8(5) ?
C30 C26 C27 C28 . . . . -0.4(10) ?
N1 C12 N2 C13 . . . . 170.2(2) ?
N2 C12 N1 C11 . . . . -3.9(3) ?
N2 C13 C14 C15 . . . . -172.9(2) ?
N2 C13 C18 C17 . . . . 173.4(2) ?
N3 C16 C17 C18 . . . . -176.9(2) ?
N3 C19 N4 C20 . . . . 7.2(4) ?
N4 C19 N3 C16 . . . . 179.4(2) ?
N4 C20 C21 C22 . . . . 13.5(4) ?
N4 C20 C21 C25 . . . . -162.5(2) ?
N4 C20 C21 Fe2 . . . . -76.0(3) ?
O1 C11 N1 C12 . . . . 7.2(4) ?
O2 C20 C21 C22 . . . . -166.1(3) ?
O2 C20 C21 C25 . . . . 17.9(4) ?
O2 C20 C21 Fe2 . . . . 104.5(3) ?
O2 C20 N4 C19 . . . . -2.8(4) ?
S1 C12 N1 C11 . . . . 177.66(18) ?
S1 C12 N2 C13 . . . . -11.5(3) ?
S2 C19 N3 C16 . . . . -1.4(4) ?
S2 C19 N4 C20 . . . . -172.1(2) ?
C26A C27A C28A Fe2 . . . . -59.4(18) ?
C26A C27A C28A C29A . . . . 2(3) ?
C27A C26A C30A Fe2 . . . . 59.0(16) ?
C27A C26A C30A C29A . . . . -2(2) ?
C27A C28A C29A Fe2 . . . . -62.3(18) ?
C27A C28A C29A C30A . . . . -3(3) ?
C28A C29A C30A Fe2 . . . . -59.4(16) ?
C28A C29A C30A C26A . . . . 3(3) ?
C30A C26A C27A Fe2 . . . . -58.2(15) ?
C30A C26A C27A C28A . . . . 0(3) ?

_cod_database_fobs_code 2312741
